data_7029458
loop_
_publ_author_name
'Li, Zi-Liang'
'Wang, Ying'
'Zhang, Lan-Cui'
'Wang, Jian-Ping'
'You, Wan-Sheng'
'Zhu, Zai-Ming'

_publ_section_title
;
 Three molybdophosphates based on Strandberg-type anions and
 Zn(ii)-H2biim/H2O subunits: syntheses, structures and catalytic
 properties.
;
_journal_issue 15
_journal_name_full 'Dalton transactions (Cambridge, England : 2003)'
_journal_page_first 5840
_journal_page_last 5846
_journal_paper_doi 10.1039/c3dt53023j
_journal_volume 43
_journal_year 2014
_chemical_formula_moiety 'C48 H56 Mo10 N32 O46 P4 Zn,9H2O'
_chemical_formula_sum 'C48 H74 Mo10 N32 O55 P4 Zn'
_chemical_formula_weight 3128.04
_chemical_name_systematic
; 
 ? 
;
_space_group_IT_number 2
_symmetry_cell_setting triclinic
_symmetry_space_group_name_Hall '-P 1'
_symmetry_space_group_name_H-M 'P -1'
_atom_sites_solution_hydrogens geom
_atom_sites_solution_primary direct
_atom_sites_solution_secondary difmap
_audit_creation_method SHELXL-97
_cell_angle_alpha 100.062(2)
_cell_angle_beta 93.345(2)
_cell_angle_gamma 116.935(2)
_cell_formula_units_Z 1
_cell_length_a 11.1120(16)
_cell_length_b 11.3558(16)
_cell_length_c 21.988(3)
_cell_measurement_reflns_used 4092
_cell_measurement_temperature 296(2)
_cell_measurement_theta_max 28.28
_cell_measurement_theta_min 2.07
_cell_volume 2405.5(6)
_computing_cell_refinement 'SAINT (Bruker, 2005)'
_computing_data_collection 'APEX2 (Bruker, 2005)'
_computing_data_reduction SAINT
_computing_molecular_graphics 'SHELXTL (Sheldrick, 1997a)'
_computing_publication_material SHELXTL
_computing_structure_refinement 'SHELXL-97 (Sheldrick, 1997b)'
_computing_structure_solution 'SHELXS-97 (Sheldrick, 1997b)'
_diffrn_ambient_temperature 296(2)
_diffrn_measured_fraction_theta_full 0.983
_diffrn_measured_fraction_theta_max 0.983
_diffrn_measurement_device_type 'Bruker Apex2 CCD'
_diffrn_measurement_method '\w scans'
_diffrn_radiation_monochromator graphite
_diffrn_radiation_source 'fine-focus sealed tube'
_diffrn_radiation_type MoK\a
_diffrn_radiation_wavelength 0.71073
_diffrn_reflns_av_R_equivalents 0.0174
_diffrn_reflns_av_unetI/netI 0.0285
_diffrn_reflns_limit_h_max 12
_diffrn_reflns_limit_h_min -13
_diffrn_reflns_limit_k_max 12
_diffrn_reflns_limit_k_min -13
_diffrn_reflns_limit_l_max 18
_diffrn_reflns_limit_l_min -26
_diffrn_reflns_number 12541
_diffrn_reflns_theta_full 25.50
_diffrn_reflns_theta_max 25.50
_diffrn_reflns_theta_min 2.15
_exptl_absorpt_coefficient_mu 1.684
_exptl_absorpt_correction_T_max 0.9801
_exptl_absorpt_correction_T_min 0.8209
_exptl_absorpt_correction_type multi-scan
_exptl_absorpt_process_details '(SADABS; Sheldrick, 2003)'
_exptl_crystal_colour colourless
_exptl_crystal_density_diffrn 2.159
_exptl_crystal_density_method 'not measured'
_exptl_crystal_description plate
_exptl_crystal_F_000 1536
_exptl_crystal_size_max 0.12
_exptl_crystal_size_mid 0.09
_exptl_crystal_size_min 0.01
_refine_diff_density_max 1.783
_refine_diff_density_min -1.143
_refine_diff_density_rms 0.113
_refine_ls_extinction_coef 0.00545(14)
_refine_ls_extinction_expression Fc^*^=kFc[1+0.001xFc^2^\l^3^/sin(2\q)]^-1/4^
_refine_ls_extinction_method SHELXL
_refine_ls_goodness_of_fit_ref 1.029
_refine_ls_hydrogen_treatment constr
_refine_ls_matrix_type full
_refine_ls_number_parameters 749
_refine_ls_number_reflns 8809
_refine_ls_number_restraints 151
_refine_ls_restrained_S_all 1.075
_refine_ls_R_factor_all 0.0355
_refine_ls_R_factor_gt 0.0335
_refine_ls_shift/su_max 0.001
_refine_ls_shift/su_mean 0.000
_refine_ls_structure_factor_coef Fsqd
_refine_ls_weighting_details 'calc w=1/[\s^2^(Fo^2^)+(0.0397P)^2^+9.8576P] where P=(Fo^2^+2Fc^2^)/3'
_refine_ls_weighting_scheme calc
_refine_ls_wR_factor_gt 0.0876
_refine_ls_wR_factor_ref 0.0892
_reflns_number_gt 8322
_reflns_number_total 8809
_reflns_threshold_expression >2sigma(I)
_cod_data_source_file c3dt53023j2.cif
_cod_data_source_block 1
_cod_database_code 7029458

loop_
_symmetry_equiv_pos_as_xyz
'x, y, z'
'-x, -y, -z'

loop_
_atom_site_label
_atom_site_type_symbol
_atom_site_fract_x
_atom_site_fract_y
_atom_site_fract_z
_atom_site_U_iso_or_equiv
_atom_site_adp_type
_atom_site_occupancy
_atom_site_symmetry_multiplicity
_atom_site_calc_flag
_atom_site_refinement_flags
_atom_site_disorder_assembly
_atom_site_disorder_group
Mo1 Mo 0.40085(2) 0.39841(2) 0.359063(11) 0.02103(6) Uani 1 1 d . . .
Mo2 Mo 0.27488(2) -0.07214(2) 0.185642(11) 0.02042(6) Uani 1 1 d . . .
Mo3 Mo -0.01222(2) 0.00424(2) 0.175404(12) 0.02519(6) Uani 1 1 d . . .
Mo4 Mo 0.10735(2) 0.31670(2) 0.268256(12) 0.02315(6) Uani 1 1 d . . .
Mo5 Mo 0.49577(2) 0.15682(2) 0.309036(11) 0.01874(5) Uani 1 1 d . . .
Zn1 Zn 0.31610(7) 0.40302(7) 0.08272(3) 0.03154(18) Uani 0.50 1 d PD . 1
P1 P 0.15942(6) 0.05851(6) 0.31565(3) 0.01607(15) Uani 1 1 d . . .
P2 P 0.34632(7) 0.25559(7) 0.19647(3) 0.01893(16) Uani 1 1 d . . .
O1 O 0.27209(17) 0.04559(18) 0.28106(9) 0.0189(4) Uani 1 1 d . . .
O2 O 0.46164(18) 0.04476(19) 0.22848(9) 0.0222(5) Uani 1 1 d . . .
O3 O 0.44080(19) 0.29617(18) 0.25921(9) 0.0223(5) Uani 1 1 d . . .
O4 O 0.29635(19) 0.43835(19) 0.30237(10) 0.0244(5) Uani 1 1 d . . .
O5 O 0.34518(19) 0.1331(2) 0.15380(9) 0.0247(5) Uani 1 1 d . . .
O6 O 0.18717(18) 0.20686(18) 0.32966(9) 0.0224(5) Uani 1 1 d . . .
O7 O 0.02457(18) -0.02927(18) 0.27065(9) 0.0209(5) Uani 1 1 d . . .
O8 O 0.19685(19) 0.21251(19) 0.20699(10) 0.0239(5) Uani 1 1 d . . .
O9 O -0.0391(2) 0.1412(2) 0.22725(11) 0.0306(6) Uani 1 1 d . . .
O10 O 0.10536(19) -0.0807(2) 0.16327(9) 0.0255(5) Uani 1 1 d . . .
O11 O 0.3583(2) 0.4407(2) 0.42952(10) 0.0349(6) Uani 1 1 d . . .
O12 O 0.5585(2) 0.5302(2) 0.36016(11) 0.0324(6) Uani 1 1 d . . .
O13 O 0.1554(2) 0.0094(2) 0.37567(9) 0.0277(5) Uani 1 1 d . . .
O14 O 0.44905(19) 0.26119(19) 0.37244(9) 0.0238(5) Uani 1 1 d . . .
O15 O 0.5000(2) 0.0493(2) 0.35462(10) 0.0299(5) Uani 1 1 d . . .
O16 O 0.6640(2) 0.2677(2) 0.31066(11) 0.0325(6) Uani 1 1 d . . .
O17 O -0.1684(2) -0.1329(2) 0.16591(12) 0.0361(6) Uani 1 1 d . . .
O18 O 0.3983(2) 0.3765(2) 0.16595(10) 0.0349(6) Uani 1 1 d . . .
O19 O 0.2321(2) -0.2087(2) 0.21841(11) 0.0314(5) Uani 1 1 d . . .
O20 O 0.3112(2) -0.1246(2) 0.11448(11) 0.0357(6) Uani 1 1 d . . .
O21 O 0.0926(2) 0.4138(2) 0.22039(12) 0.0392(6) Uani 1 1 d . . .
O22 O 0.0284(2) 0.3451(2) 0.33010(12) 0.0398(6) Uani 1 1 d . . .
O23 O -0.0110(3) 0.0460(2) 0.10447(11) 0.0420(7) Uani 1 1 d . . .
N1 N 0.6082(3) 0.1634(3) 0.12813(12) 0.0315(7) Uani 1 1 d . . .
H1A H 0.5351 0.1420 0.1448 0.038 Uiso 1 1 calc R . .
N2 N 0.7471(3) 0.2127(3) 0.05827(14) 0.0410(8) Uani 1 1 d . . .
H2A H 0.7787 0.2275 0.0240 0.049 Uiso 1 1 calc R . .
N3 N 0.3851(3) 0.1290(3) 0.03106(14) 0.0339(7) Uani 1 1 d . . .
H3A H 0.3524 0.1179 0.0653 0.041 Uiso 1 1 calc R . .
N4 N 0.5227(3) 0.1684(3) -0.03606(13) 0.0418(8) Uani 1 1 d . . .
H4A H 0.5953 0.1872 -0.0528 0.050 Uiso 1 1 calc R . .
N5 N 0.3161(3) -0.1650(3) 0.39733(13) 0.0363(7) Uani 1 1 d . . .
H5A H 0.3589 -0.1076 0.3754 0.044 Uiso 1 1 calc R . .
N6 N 0.2259(3) -0.2503(3) 0.47304(14) 0.0358(7) Uani 1 1 d . . .
H6A H 0.1994 -0.2577 0.5088 0.043 Uiso 1 1 calc R . .
N7 N 0.4112(3) 0.1169(3) 0.47593(13) 0.0337(7) Uani 1 1 d . . .
H7A H 0.4400 0.1247 0.4406 0.040 Uiso 1 1 calc R . .
N8 N 0.3115(3) 0.0230(3) 0.55014(13) 0.0366(7) Uani 1 1 d . . .
H8A H 0.2666 -0.0360 0.5710 0.044 Uiso 1 1 calc R . .
N9 N 0.6917(3) 0.8258(3) 0.27717(14) 0.0412(8) Uani 1 1 d . . .
H9A H 0.7699 0.8907 0.2958 0.049 Uiso 1 1 calc R . .
N10 N 0.5323(3) 0.6263(3) 0.23090(13) 0.0334(7) Uani 1 1 d . . .
H10A H 0.4895 0.5409 0.2143 0.040 Uiso 1 1 calc R . .
N11 N 0.8895(3) 0.7114(3) 0.26203(15) 0.0370(8) Uani 1 1 d . . .
H11A H 0.9335 0.7960 0.2617 0.044 Uiso 1 1 calc R . .
N12 N 0.7263(2) 0.5152(2) 0.26273(13) 0.0296(6) Uani 1 1 d . . .
H12A H 0.6460 0.4509 0.2628 0.036 Uiso 1 1 calc R . .
N13 N -0.1135(3) -0.1617(3) 0.52050(13) 0.0384(8) Uani 1 1 d . . .
H13A H -0.1361 -0.1417 0.5561 0.046 Uiso 1 1 calc R . .
N14 N -0.0202(3) -0.1410(3) 0.43689(12) 0.0337(7) Uani 1 1 d . . .
H14A H 0.0273 -0.1059 0.4092 0.040 Uiso 1 1 calc R . .
C1 C 0.6214(3) 0.1783(3) 0.06877(15) 0.0291(7) Uani 1 1 d . . .
C2 C 0.5123(3) 0.1589(3) 0.02322(15) 0.0305(8) Uani 1 1 d . . .
C3 C 0.7318(3) 0.1885(4) 0.15650(16) 0.0367(9) Uani 1 1 d . . .
H3B H 0.7542 0.1849 0.1973 0.044 Uiso 1 1 calc R . .
C4 C 0.8161(3) 0.2200(4) 0.11292(17) 0.0415(10) Uani 1 1 d . . .
H4B H 0.9083 0.2433 0.1196 0.050 Uiso 1 1 calc R . .
C5 C 0.3140(4) 0.1185(4) -0.02465(18) 0.0446(10) Uani 1 1 d . . .
H5B H 0.2225 0.0976 -0.0320 0.054 Uiso 1 1 calc R . .
C6 C 0.3994(4) 0.1436(4) -0.06582(18) 0.0500(10) Uani 1 1 d . . .
H6B H 0.3792 0.1442 -0.1074 0.060 Uiso 1 1 calc R . .
C7 C 0.2950(3) -0.1336(3) 0.45561(15) 0.0290(7) Uani 1 1 d . . .
C8 C 0.3381(3) -0.0006(3) 0.49344(14) 0.0266(7) Uani 1 1 d . . .
C9 C 0.2586(4) -0.3033(4) 0.3778(2) 0.0467(11) Uani 1 1 d . . .
H9B H 0.2580 -0.3513 0.3388 0.056 Uiso 1 1 calc R . .
C10 C 0.2038(4) -0.3561(3) 0.42522(19) 0.0453(11) Uani 1 1 d . . .
H10B H 0.1589 -0.4477 0.4257 0.054 Uiso 1 1 calc R . .
C11 C 0.4315(4) 0.2209(3) 0.52381(16) 0.0372(9) Uani 1 1 d . . .
H11B H 0.4775 0.3133 0.5251 0.045 Uiso 1 1 calc R . .
C12 C 0.3700(4) 0.1603(4) 0.56917(16) 0.0406(9) Uani 1 1 d . . .
H12B H 0.3678 0.2063 0.6081 0.049 Uiso 1 1 calc R . .
C13 C 0.6616(3) 0.6961(3) 0.25745(15) 0.0291(7) Uani 1 1 d . . .
C14 C 0.7567(3) 0.6420(3) 0.26135(15) 0.0276(7) Uani 1 1 d . . .
C15 C 0.5780(4) 0.8378(4) 0.2630(2) 0.0564(11) Uani 1 1 d . . .
H15A H 0.5708 0.9173 0.2715 0.068 Uiso 1 1 calc R . .
C16 C 0.4780(4) 0.7145(4) 0.2345(2) 0.0538(10) Uani 1 1 d . . .
H16B H 0.3885 0.6924 0.2199 0.065 Uiso 1 1 calc R . .
C17 C 0.9457(3) 0.6263(4) 0.2634(2) 0.0437(10) Uani 1 1 d . . .
H17A H 1.0374 0.6493 0.2637 0.052 Uiso 1 1 calc R . .
C18 C 0.8438(3) 0.5035(3) 0.26411(17) 0.0359(8) Uani 1 1 d . . .
H18A H 0.8516 0.4257 0.2653 0.043 Uiso 1 1 calc R . .
C19 C -0.0318(3) -0.0722(3) 0.48952(14) 0.0301(8) Uani 1 1 d . . .
C20 C -0.1547(4) -0.2896(4) 0.48632(18) 0.0469(11) Uani 1 1 d . . .
H20A H -0.2121 -0.3704 0.4969 0.056 Uiso 1 1 calc R . .
C21 C -0.0958(4) -0.2760(4) 0.43386(18) 0.0451(10) Uani 1 1 d . . .
H21A H -0.1053 -0.3463 0.4017 0.054 Uiso 1 1 d R . .
N15 N 0.2975(5) 0.4531(7) -0.0094(3) 0.0493(7) Uani 0.50 1 d PDU . 1
N16 N 0.4369(4) 0.5353(7) -0.0821(2) 0.0560(15) Uani 0.50 1 d PDU . 1
C22 C 0.2083(7) 0.4494(8) -0.0556(3) 0.052(2) Uani 0.50 1 d PDU . 1
H22A H 0.1161 0.4243 -0.0557 0.063 Uiso 0.50 1 d PR . 1
C23 C 0.2960(6) 0.5006(8) -0.0971(3) 0.0568(19) Uani 0.50 1 d PDU . 1
H23A H 0.2672 0.5136 -0.1348 0.068 Uiso 0.50 1 d PR . 1
C24 C 0.4236(5) 0.5041(7) -0.0253(2) 0.0401(11) Uani 0.50 1 d PDU . 1
O1W O 0.2309(5) 0.5163(6) 0.1256(2) 0.0494(15) Uani 0.50 1 d P A 1
O2W O 0.1575(5) 0.2178(5) 0.0523(2) 0.0412(13) Uani 0.50 1 d PDU B 1
N15A N 0.6727(4) 0.5666(6) 0.0058(2) 0.0455(16) Uani 0.50 1 d PDU . 1
N16A N 0.5087(5) 0.4739(5) 0.0648(2) 0.0419(15) Uani 0.50 1 d PDU . 1
C22A C 0.7345(6) 0.5568(8) 0.0599(3) 0.052(2) Uani 0.50 1 d PDU . 1
H22D H 0.8270 0.5935 0.0749 0.062 Uiso 0.50 1 d PR . 1
C23A C 0.6287(4) 0.4882(6) 0.0924(2) 0.0245(12) Uani 0.50 1 d PDU . 1
H23D H 0.6362 0.4556 0.1276 0.029 Uiso 0.50 1 d PR . 1
C24A C 0.5429(3) 0.5293(6) 0.01525(19) 0.0410(15) Uani 0.50 1 d PDU . 1
O2WA O 0.1586(6) 0.3040(7) 0.0692(3) 0.0650(18) Uani 0.50 1 d P C 2
O3W O -0.1454(3) 0.3371(4) 0.41953(14) 0.0685(10) Uani 1 1 d . . .
O4W O 0.0598(4) 0.8134(6) 0.02432(17) 0.0769(16) Uani 0.75 1 d PU . .
O5W O -0.1307(3) 0.0536(3) 0.36063(15) 0.0602(9) Uani 1 1 d . . .
O6W O 0.0681(12) 0.5633(12) 0.0624(7) 0.070(3) Uani 0.25 1 d PU . .

loop_
_atom_site_aniso_label
_atom_site_aniso_U_11
_atom_site_aniso_U_22
_atom_site_aniso_U_33
_atom_site_aniso_U_23
_atom_site_aniso_U_13
_atom_site_aniso_U_12
Mo1 0.02257(10) 0.01572(9) 0.01988(11) 0.00165(8) 0.00367(9) 0.00565(8)
Mo2 0.02107(9) 0.01753(9) 0.02039(11) 0.00148(8) 0.00619(9) 0.00780(8)
Mo3 0.02190(10) 0.02087(10) 0.02766(13) 0.00359(9) -0.00571(9) 0.00751(8)
Mo4 0.02101(9) 0.01956(9) 0.03086(13) 0.00541(9) 0.00521(9) 0.01120(8)
Mo5 0.01669(9) 0.01835(9) 0.02027(11) 0.00628(8) 0.00310(8) 0.00679(7)
Zn1 0.0317(3) 0.0361(3) 0.0314(3) 0.0179(3) 0.0135(3) 0.0153(3)
P1 0.0159(3) 0.0147(3) 0.0161(3) 0.0048(2) 0.0053(2) 0.0051(2)
P2 0.0207(3) 0.0172(3) 0.0177(3) 0.0066(2) 0.0055(2) 0.0066(2)
O1 0.0174(7) 0.0165(8) 0.0193(9) 0.0020(7) 0.0051(7) 0.0056(6)
O2 0.0196(8) 0.0233(8) 0.0244(9) 0.0054(7) 0.0075(7) 0.0101(6)
O3 0.0226(8) 0.0197(8) 0.0206(9) 0.0052(7) 0.0023(7) 0.0065(7)
O4 0.0253(8) 0.0165(8) 0.0284(10) 0.0043(7) 0.0056(8) 0.0074(7)
O5 0.0272(9) 0.0261(9) 0.0191(9) 0.0049(7) 0.0068(7) 0.0107(7)
O6 0.0218(8) 0.0182(8) 0.0251(10) 0.0036(7) 0.0052(7) 0.0081(6)
O7 0.0189(8) 0.0183(8) 0.0222(9) 0.0054(7) 0.0036(7) 0.0055(6)
O8 0.0224(8) 0.0236(8) 0.0243(10) 0.0019(7) 0.0013(7) 0.0111(7)
O9 0.0216(8) 0.0241(9) 0.0427(13) 0.0041(9) -0.0009(9) 0.0099(7)
O10 0.0249(8) 0.0233(9) 0.0220(10) -0.0018(8) 0.0000(8) 0.0089(7)
O11 0.0411(11) 0.0301(10) 0.0265(11) 0.0005(8) 0.0112(9) 0.0122(9)
O12 0.0285(10) 0.0243(9) 0.0344(12) 0.0041(9) 0.0063(9) 0.0048(8)
O13 0.0263(9) 0.0319(9) 0.0229(10) 0.0135(8) 0.0084(8) 0.0088(8)
O14 0.0270(8) 0.0251(8) 0.0173(9) 0.0026(7) 0.0008(7) 0.0116(7)
O15 0.0336(9) 0.0309(9) 0.0303(11) 0.0143(8) 0.0071(8) 0.0167(7)
O16 0.0199(9) 0.0322(10) 0.0387(12) 0.0121(9) 0.0052(9) 0.0052(8)
O17 0.0252(9) 0.0317(10) 0.0421(13) 0.0045(9) -0.0059(9) 0.0082(8)
O18 0.0459(12) 0.0265(9) 0.0265(10) 0.0164(8) 0.0044(9) 0.0088(9)
O19 0.0324(9) 0.0225(9) 0.0415(12) 0.0114(8) 0.0126(9) 0.0124(7)
O20 0.0374(10) 0.0349(11) 0.0288(11) -0.0004(9) 0.0123(9) 0.0139(9)
O21 0.0411(10) 0.0359(10) 0.0483(13) 0.0180(9) 0.0058(10) 0.0218(8)
O22 0.0348(10) 0.0395(11) 0.0466(14) 0.0048(10) 0.0162(10) 0.0193(8)
O23 0.0453(12) 0.0377(11) 0.0330(12) 0.0104(9) -0.0105(10) 0.0122(10)
N1 0.0265(11) 0.0376(13) 0.0246(12) 0.0048(10) 0.0079(10) 0.0106(10)
N2 0.0293(11) 0.0664(16) 0.0335(14) 0.0194(12) 0.0136(11) 0.0239(11)
N3 0.0242(11) 0.0406(13) 0.0322(14) 0.0016(11) 0.0016(10) 0.0138(10)
N4 0.0436(12) 0.0659(16) 0.0284(14) 0.0106(12) 0.0113(11) 0.0357(11)
N5 0.0480(14) 0.0261(11) 0.0335(14) 0.0066(10) 0.0134(12) 0.0156(10)
N6 0.0365(13) 0.0258(12) 0.0395(15) 0.0110(11) 0.0107(12) 0.0081(10)
N7 0.0385(13) 0.0280(12) 0.0236(12) 0.0047(10) 0.0061(11) 0.0067(10)
N8 0.0490(14) 0.0345(12) 0.0295(13) 0.0127(10) 0.0147(11) 0.0193(11)
N9 0.0642(16) 0.0270(11) 0.0362(15) 0.0046(11) 0.0081(13) 0.0254(11)
N10 0.0356(11) 0.0308(11) 0.0411(15) 0.0140(10) 0.0111(11) 0.0192(9)
N11 0.0277(12) 0.0218(11) 0.0530(17) 0.0170(11) 0.0015(12) 0.0021(10)
N12 0.0275(11) 0.0203(10) 0.0422(14) 0.0123(10) 0.0150(10) 0.0093(9)
N13 0.0370(13) 0.0452(15) 0.0255(13) 0.0119(11) 0.0121(11) 0.0110(11)
N14 0.0322(12) 0.0418(13) 0.0242(12) 0.0088(10) 0.0118(10) 0.0136(10)
C1 0.0254(12) 0.0371(14) 0.0250(14) 0.0037(12) 0.0056(11) 0.0157(11)
C2 0.0304(13) 0.0380(14) 0.0238(15) 0.0002(12) 0.0051(12) 0.0189(11)
C3 0.0381(15) 0.0438(16) 0.0253(15) 0.0044(13) -0.0025(13) 0.0188(13)
C4 0.0245(13) 0.0578(19) 0.0397(19) 0.0073(15) 0.0004(13) 0.0192(13)
C5 0.0344(15) 0.0513(18) 0.042(2) -0.0032(16) -0.0099(15) 0.0217(13)
C6 0.0605(18) 0.067(2) 0.0280(18) -0.0013(15) -0.0103(16) 0.0403(15)
C7 0.0282(12) 0.0279(13) 0.0310(15) 0.0078(11) 0.0050(12) 0.0128(10)
C8 0.0257(12) 0.0266(12) 0.0270(14) 0.0074(11) 0.0018(11) 0.0115(10)
C9 0.057(2) 0.0274(15) 0.047(2) -0.0020(15) 0.0090(17) 0.0159(14)
C10 0.0477(19) 0.0220(14) 0.054(2) 0.0039(15) 0.0056(17) 0.0080(13)
C11 0.0418(16) 0.0247(14) 0.0336(17) 0.0015(13) -0.0038(14) 0.0090(12)
C12 0.0567(18) 0.0352(15) 0.0261(16) 0.0021(13) 0.0063(15) 0.0200(14)
C13 0.0385(14) 0.0228(12) 0.0275(14) 0.0076(11) 0.0107(12) 0.0143(10)
C14 0.0307(13) 0.0192(12) 0.0296(15) 0.0068(11) 0.0047(12) 0.0085(10)
C15 0.089(2) 0.0490(16) 0.055(2) 0.0115(16) 0.0211(19) 0.0517(15)
C16 0.0611(16) 0.0689(18) 0.061(2) 0.0241(17) 0.0189(17) 0.0514(14)
C17 0.0270(14) 0.0394(16) 0.067(2) 0.0252(15) 0.0103(15) 0.0124(12)
C18 0.0335(13) 0.0310(13) 0.0509(19) 0.0182(13) 0.0153(13) 0.0177(11)
C19 0.0245(12) 0.0411(15) 0.0203(14) 0.0083(12) 0.0057(11) 0.0109(11)
C20 0.0466(18) 0.0451(18) 0.0424(19) 0.0169(15) 0.0176(16) 0.0122(15)
C21 0.0476(18) 0.0419(18) 0.0389(19) 0.0060(15) 0.0140(15) 0.0155(15)
N15 0.0495(9) 0.0493(9) 0.0492(10) 0.0124(7) 0.0081(7) 0.0228(6)
N16 0.058(2) 0.055(2) 0.052(2) 0.0160(17) 0.0105(18) 0.0226(15)
C22 0.055(3) 0.055(3) 0.047(3) 0.018(3) 0.016(3) 0.023(3)
C23 0.066(3) 0.051(3) 0.048(3) 0.019(2) 0.017(2) 0.019(2)
C24 0.0439(15) 0.0377(15) 0.0394(16) 0.0100(13) 0.0120(13) 0.0187(11)
O1W 0.051(2) 0.058(3) 0.039(3) 0.009(2) 0.020(2) 0.025(2)
O2W 0.040(2) 0.042(2) 0.038(2) 0.0147(18) 0.0083(18) 0.0140(16)
N15A 0.045(2) 0.044(2) 0.045(2) 0.0199(19) 0.026(2) 0.0133(18)
N16A 0.045(3) 0.049(3) 0.034(3) 0.023(2) 0.012(2) 0.019(2)
C22A 0.036(3) 0.054(3) 0.056(4) 0.009(3) 0.015(3) 0.014(3)
C23A 0.0153(16) 0.0368(19) 0.031(2) 0.0121(16) 0.0166(16) 0.0175(14)
C24A 0.048(2) 0.041(2) 0.041(2) 0.0168(19) 0.025(2) 0.0220(18)
O2WA 0.053(3) 0.091(4) 0.068(3) 0.056(3) 0.031(2) 0.033(3)
O3W 0.0599(16) 0.098(2) 0.0461(15) 0.0308(15) 0.0145(13) 0.0305(15)
O4W 0.0367(18) 0.141(4) 0.0227(17) 0.008(2) 0.0022(14) 0.020(2)
O5W 0.0541(14) 0.0493(15) 0.0664(18) 0.0085(13) 0.0271(14) 0.0147(12)
O6W 0.085(5) 0.066(4) 0.081(6) 0.009(4) 0.000(5) 0.058(4)

loop_
_atom_type_symbol
_atom_type_description
_atom_type_scat_dispersion_real
_atom_type_scat_dispersion_imag
_atom_type_scat_source
C C 0.0033 0.0016 'International Tables Vol C Tables 4.2.6.8 and 6.1.1.4'
H H 0.0000 0.0000 'International Tables Vol C Tables 4.2.6.8 and 6.1.1.4'
N N 0.0061 0.0033 'International Tables Vol C Tables 4.2.6.8 and 6.1.1.4'
O O 0.0106 0.0060 'International Tables Vol C Tables 4.2.6.8 and 6.1.1.4'
P P 0.1023 0.0942 'International Tables Vol C Tables 4.2.6.8 and 6.1.1.4'
Mo Mo -1.6832 0.6857 'International Tables Vol C Tables 4.2.6.8 and 6.1.1.4'
Zn Zn 0.2839 1.4301 'International Tables Vol C Tables 4.2.6.8 and 6.1.1.4'

loop_
_geom_angle_atom_site_label_1
_geom_angle_atom_site_label_2
_geom_angle_atom_site_label_3
_geom_angle
_geom_angle_site_symmetry_1
_geom_angle_site_symmetry_3
O11 Mo1 O12 103.91(10) . .
O11 Mo1 O4 103.66(11) . .
O12 Mo1 O4 98.94(10) . .
O11 Mo1 O14 101.27(11) . .
O12 Mo1 O14 100.80(10) . .
O4 Mo1 O14 143.23(8) . .
O11 Mo1 O6 90.47(9) . .
O12 Mo1 O6 165.03(9) . .
O4 Mo1 O6 73.20(8) . .
O14 Mo1 O6 80.04(8) . .
O11 Mo1 O3 169.97(9) . .
O12 Mo1 O3 84.41(9) . .
O4 Mo1 O3 80.18(8) . .
O14 Mo1 O3 71.28(8) . .
O6 Mo1 O3 81.72(6) . .
O19 Mo2 O20 102.84(12) . .
O19 Mo2 O10 102.79(10) . .
O20 Mo2 O10 101.89(10) . .
O19 Mo2 O2 100.34(10) . .
O20 Mo2 O2 98.31(9) . .
O10 Mo2 O2 144.85(9) . .
O19 Mo2 O1 87.38(9) . .
O20 Mo2 O1 166.28(8) . .
O10 Mo2 O1 84.44(8) . .
O2 Mo2 O1 70.52(7) . .
O19 Mo2 O5 172.57(9) . .
O20 Mo2 O5 83.45(10) . .
O10 Mo2 O5 79.47(8) . .
O2 Mo2 O5 74.59(8) . .
O1 Mo2 O5 85.80(7) . .
O17 Mo3 O23 102.35(11) . .
O17 Mo3 O9 101.59(11) . .
O23 Mo3 O9 102.21(12) . .
O17 Mo3 O10 101.62(11) . .
O23 Mo3 O10 97.23(12) . .
O9 Mo3 O10 145.58(8) . .
O17 Mo3 O7 86.86(10) . .
O23 Mo3 O7 170.31(9) . .
O9 Mo3 O7 78.54(9) . .
O10 Mo3 O7 77.73(8) . .
O17 Mo3 O8 169.14(10) . .
O23 Mo3 O8 85.03(9) . .
O9 Mo3 O8 68.75(8) . .
O10 Mo3 O8 85.14(8) . .
O7 Mo3 O8 86.29(7) . .
O21 Mo4 O22 104.08(13) . .
O21 Mo4 O9 100.89(10) . .
O22 Mo4 O9 96.75(10) . .
O21 Mo4 O4 95.44(10) . .
O22 Mo4 O4 101.00(10) . .
O9 Mo4 O4 152.13(10) . .
O21 Mo4 O8 98.32(11) . .
O22 Mo4 O8 156.81(11) . .
O9 Mo4 O8 72.88(8) . .
O4 Mo4 O8 82.58(8) . .
O21 Mo4 O6 165.08(9) . .
O22 Mo4 O6 86.49(11) . .
O9 Mo4 O6 88.05(8) . .
O4 Mo4 O6 71.90(8) . .
O8 Mo4 O6 72.73(8) . .
O16 Mo5 O15 104.34(11) . .
O16 Mo5 O2 98.68(10) . .
O15 Mo5 O2 99.69(10) . .
O16 Mo5 O14 100.53(10) . .
O15 Mo5 O14 94.68(10) . .
O2 Mo5 O14 152.30(9) . .
O16 Mo5 O1 160.61(10) . .
O15 Mo5 O1 94.55(9) . .
O2 Mo5 O1 73.44(7) . .
O14 Mo5 O1 81.96(7) . .
O16 Mo5 O3 87.52(10) . .
O15 Mo5 O3 165.23(9) . .
O2 Mo5 O3 86.94(8) . .
O14 Mo5 O3 74.20(8) . .
O1 Mo5 O3 74.57(7) . .
O2W Zn1 N16A 129.0(2) . .
O2W Zn1 N15A 91.7(2) . 2_665
N16A Zn1 N15A 68.90(18) . 2_665
O2W Zn1 O1W 103.9(2) . .
N16A Zn1 O1W 126.4(2) . .
N15A Zn1 O1W 106.2(2) 2_665 .
O2W Zn1 O18 99.62(17) . .
N16A Zn1 O18 83.72(15) . .
N15A Zn1 O18 151.38(16) 2_665 .
O1W Zn1 O18 96.55(18) . .
O2W Zn1 N15 91.5(2) . .
N16A Zn1 N15 78.25(19) . .
N15A Zn1 N15 12.1(2) 2_665 .
O1W Zn1 N15 94.5(3) . .
O18 Zn1 N15 161.97(16) . .
O2W Zn1 N16 126.0(2) . 2_665
N16A Zn1 N16 14.34(19) . 2_665
N15A Zn1 N16 82.23(18) 2_665 2_665
O1W Zn1 N16 129.4(2) . 2_665
O18 Zn1 N16 69.83(14) . 2_665
N15 Zn1 N16 92.15(18) . 2_665
O13 P1 O7 111.07(11) . .
O13 P1 O6 110.50(12) . .
O7 P1 O6 109.18(12) . .
O13 P1 O1 109.98(13) . .
O7 P1 O1 106.22(11) . .
O6 P1 O1 109.79(11) . .
O18 P2 O5 110.69(13) . .
O18 P2 O3 108.40(11) . .
O5 P2 O3 110.16(12) . .
O18 P2 O8 110.10(14) . .
O5 P2 O8 106.65(11) . .
O3 P2 O8 110.85(12) . .
P1 O1 Mo5 129.11(10) . .
P1 O1 Mo2 134.99(10) . .
Mo5 O1 Mo2 95.73(7) . .
Mo5 O2 Mo2 120.31(10) . .
P2 O3 Mo5 127.96(11) . .
P2 O3 Mo1 123.21(12) . .
Mo5 O3 Mo1 90.07(7) . .
Mo1 O4 Mo4 123.25(10) . .
P2 O5 Mo2 120.71(11) . .
P1 O6 Mo1 126.20(12) . .
P1 O6 Mo4 128.82(11) . .
Mo1 O6 Mo4 91.46(7) . .
P1 O7 Mo3 123.08(10) . .
P2 O8 Mo4 131.51(10) . .
P2 O8 Mo3 133.67(12) . .
Mo4 O8 Mo3 94.35(7) . .
Mo3 O9 Mo4 123.57(11) . .
Mo2 O10 Mo3 147.54(10) . .
Mo5 O14 Mo1 124.39(11) . .
P2 O18 Zn1 130.52(12) . .
C1 N1 C3 107.2(3) . .
C1 N1 H1A 126.4 . .
C3 N1 H1A 126.4 . .
C1 N2 C4 105.3(3) . .
C1 N2 H2A 127.3 . .
C4 N2 H2A 127.3 . .
C2 N3 C5 108.8(3) . .
C2 N3 H3A 125.6 . .
C5 N3 H3A 125.6 . .
C2 N4 C6 109.0(3) . .
C2 N4 H4A 125.5 . .
C6 N4 H4A 125.5 . .
C7 N5 C9 109.3(3) . .
C7 N5 H5A 125.3 . .
C9 N5 H5A 125.3 . .
C7 N6 C10 109.5(3) . .
C7 N6 H6A 125.3 . .
C10 N6 H6A 125.3 . .
C8 N7 C11 108.2(3) . .
C8 N7 H7A 125.9 . .
C11 N7 H7A 125.9 . .
C8 N8 C12 105.6(3) . .
C8 N8 H8A 127.2 . .
C12 N8 H8A 127.2 . .
C13 N9 C15 108.5(3) . .
C13 N9 H9A 125.8 . .
C15 N9 H9A 125.8 . .
C13 N10 C16 108.0(3) . .
C13 N10 H10A 126.0 . .
C16 N10 H10A 126.0 . .
C14 N11 C17 108.6(3) . .
C14 N11 H11A 125.7 . .
C17 N11 H11A 125.7 . .
C14 N12 C18 108.9(3) . .
C14 N12 H12A 125.6 . .
C18 N12 H12A 125.6 . .
C19 N13 C20 108.8(3) . .
C19 N13 H13A 125.6 . .
C20 N13 H13A 125.6 . .
C19 N14 C21 108.9(3) . .
C19 N14 H14A 125.6 . .
C21 N14 H14A 125.6 . .
N2 C1 N1 111.2(3) . .
N2 C1 C2 124.5(3) . .
N1 C1 C2 124.3(3) . .
N3 C2 N4 107.4(3) . .
N3 C2 C1 127.8(3) . .
N4 C2 C1 124.9(3) . .
N1 C3 C4 105.7(3) . .
N1 C3 H3B 127.1 . .
C4 C3 H3B 127.1 . .
N2 C4 C3 110.6(3) . .
N2 C4 H4B 124.7 . .
C3 C4 H4B 124.7 . .
C6 C5 N3 107.5(3) . .
C6 C5 H5B 126.2 . .
N3 C5 H5B 126.2 . .
C5 C6 N4 107.3(3) . .
C5 C6 H6B 126.3 . .
N4 C6 H6B 126.3 . .
N5 C7 N6 106.9(3) . .
N5 C7 C8 127.3(3) . .
N6 C7 C8 125.7(3) . .
N8 C8 N7 110.6(3) . .
N8 C8 C7 124.2(3) . .
N7 C8 C7 125.2(3) . .
C10 C9 N5 107.1(3) . .
C10 C9 H9B 126.4 . .
N5 C9 H9B 126.4 . .
C9 C10 N6 107.2(3) . .
C9 C10 H10B 126.4 . .
N6 C10 H10B 126.4 . .
C12 C11 N7 104.8(3) . .
C12 C11 H11B 127.6 . .
N7 C11 H11B 127.6 . .
C11 C12 N8 110.9(3) . .
C11 C12 H12B 124.5 . .
N8 C12 H12B 124.5 . .
N10 C13 N9 108.7(3) . .
N10 C13 C14 125.5(3) . .
N9 C13 C14 125.8(3) . .
N11 C14 N12 108.4(3) . .
N11 C14 C13 124.8(3) . .
N12 C14 C13 126.7(3) . .
C16 C15 N9 107.6(4) . .
C16 C15 H15A 126.2 . .
N9 C15 H15A 126.2 . .
C15 C16 N10 107.3(4) . .
C15 C16 H16B 126.4 . .
N10 C16 H16B 126.4 . .
C18 C17 N11 107.5(3) . .
C18 C17 H17A 126.3 . .
N11 C17 H17A 126.3 . .
C17 C18 N12 106.6(3) . .
C17 C18 H18A 126.7 . .
N12 C18 H18A 126.7 . .
N14 C19 N13 108.1(3) . .
N14 C19 C19 126.5(4) . 2_556
N13 C19 C19 125.4(4) . 2_556
C21 C20 N13 106.7(3) . .
C21 C20 H20A 126.7 . .
N13 C20 H20A 126.7 . .
C20 C21 N14 107.5(3) . .
C20 C21 H21A 126.2 . .
N14 C21 H21A 126.2 . .
N15A N15 C22A 113.8(13) 2_665 2_665
N15A N15 C24 58.7(9) 2_665 .
C22A N15 C24 83.2(5) 2_665 .
N15A N15 C22 140.5(13) 2_665 .
C22A N15 C22 30.0(5) 2_665 .
C24 N15 C22 109.5(6) . .
N15A N15 C24A 36.4(8) 2_665 2_665
C22A N15 C24A 97.2(5) 2_665 2_665
C24 N15 C24A 22.5(4) . 2_665
C22 N15 C24A 126.6(5) . 2_665
N15A N15 Zn1 61.8(10) 2_665 .
C22A N15 Zn1 161.8(6) 2_665 .
C24 N15 Zn1 106.3(4) . .
C22 N15 Zn1 144.1(4) . .
C24A N15 Zn1 87.9(3) 2_665 .
C23A N16 N16A 148.2(12) 2_665 2_665
C23A N16 C24 97.6(7) 2_665 .
N16A N16 C24 59.4(6) 2_665 .
C23A N16 C23 8.6(7) 2_665 .
N16A N16 C23 149.8(8) 2_665 .
C24 N16 C23 94.2(5) . .
C23A N16 C24A 110.1(8) 2_665 2_665
N16A N16 C24A 42.3(5) 2_665 2_665
C24 N16 C24A 19.6(4) . 2_665
C23 N16 C24A 108.8(4) . 2_665
C23A N16 C22A 38.5(6) 2_665 2_665
N16A N16 C22A 113.5(7) 2_665 2_665
C24 N16 C22A 59.2(3) . 2_665
C23 N16 C22A 36.6(4) . 2_665
C24A N16 C22A 72.2(3) 2_665 2_665
C23A N16 Zn1 160.2(8) 2_665 2_665
N16A N16 Zn1 41.5(5) 2_665 2_665
C24 N16 Zn1 99.1(4) . 2_665
C23 N16 Zn1 166.4(4) . 2_665
C24A N16 Zn1 83.6(2) 2_665 2_665
C22A N16 Zn1 154.6(4) 2_665 2_665
C22A C22 N15 54.9(8) 2_665 .
C22A C22 C23 52.8(8) 2_665 .
N15 C22 C23 99.8(6) . .
C22A C22 N15A 46.7(7) 2_665 2_665
N15 C22 N15A 10.1(4) . 2_665
C23 C22 N15A 95.1(5) . 2_665
C22A C22 C23A 34.3(8) 2_665 2_665
N15 C22 C23A 79.5(4) . 2_665
C23 C22 C23A 20.5(4) . 2_665
N15A C22 C23A 74.6(3) 2_665 2_665
C22A C22 H22A 159.1 2_665 .
N15 C22 H22A 127.6 . .
C23 C22 H22A 132.5 . .
N15A C22 H22A 132.2 2_665 .
C23A C22 H22A 152.8 2_665 .
C23A C23 C22A 93.8(9) 2_665 2_665
C23A C23 C22 121.5(10) 2_665 .
C22A C23 C22 29.3(5) 2_665 .
C23A C23 N16 7.2(6) 2_665 .
C22A C23 N16 92.9(7) 2_665 .
C22 C23 N16 119.1(7) . .
C23A C23 H23A 115.6 2_665 .
C22A C23 H23A 146.0 2_665 .
C22 C23 H23A 122.5 . .
N16 C23 H23A 118.4 . .
C24A C24 N16A 88.5(7) 2_665 2_665
C24A C24 N15A 88.9(7) 2_665 2_665
N16A C24 N15A 151.1(7) 2_665 2_665
C24A C24 N15 109.5(7) 2_665 .
N16A C24 N15 148.1(6) 2_665 .
N15A C24 N15 20.8(5) 2_665 .
C24A C24 N16 119.4(8) 2_665 .
N16A C24 N16 33.6(4) 2_665 .
N15A C24 N16 130.8(5) 2_665 .
N15 C24 N16 117.3(5) . .
C24A C24 C24A 39.0(7) 2_665 .
N16A C24 C24A 87.3(5) 2_665 .
N15A C24 C24A 108.0(5) 2_665 .
N15 C24 C24A 123.4(5) . .
N16 C24 C24A 119.3(5) . .
C24A C24 C23A 133.3(8) 2_665 2_665
N16A C24 C23A 56.7(4) 2_665 2_665
N15A C24 C23A 106.9(5) 2_665 2_665
N15 C24 C23A 93.0(4) . 2_665
N16 C24 C23A 24.4(3) . 2_665
C24A C24 C23A 143.6(4) . 2_665
C24A C24 C22A 129.9(8) 2_665 2_665
N16A C24 C22A 105.9(5) 2_665 2_665
N15A C24 C22A 56.0(4) 2_665 2_665
N15 C24 C22A 42.4(4) . 2_665
N16 C24 C22A 75.7(4) . 2_665
C24A C24 C22A 163.7(5) . 2_665
C23A C24 C22A 51.4(3) 2_665 2_665
C24A C24 C24 26.5(4) 2_665 2_665
N16A C24 C24 87.6(5) 2_665 2_665
N15A C24 C24 102.3(6) 2_665 2_665
N15 C24 C24 120.4(5) . 2_665
N16 C24 C24 121.0(5) . 2_665
C24A C24 C24 12.4(3) . 2_665
C23A C24 C24 143.8(5) 2_665 2_665
C22A C24 C24 154.3(6) 2_665 2_665
N15 N15A C24 100.6(11) 2_665 2_665
N15 N15A C24A 131.3(12) 2_665 .
C24 N15A C24A 30.9(4) 2_665 .
N15 N15A C22A 47.5(10) 2_665 .
C24 N15A C22A 79.6(5) 2_665 .
C24A N15A C22A 104.0(5) . .
N15 N15A C22 29.4(10) 2_665 2_665
C24 N15A C22 95.7(5) 2_665 2_665
C24A N15A C22 123.4(5) . 2_665
C22A N15A C22 21.0(4) . 2_665
N15 N15A Zn1 106.1(11) 2_665 2_665
C24 N15A Zn1 127.7(4) 2_665 2_665
C24A N15A Zn1 107.0(3) . 2_665
C22A N15A Zn1 148.7(4) . 2_665
C22 N15A Zn1 128.1(3) 2_665 2_665
N16 N16A C24 87.0(7) 2_665 2_665
N16 N16A C24A 115.7(7) 2_665 .
C24 N16A C24A 31.0(4) 2_665 .
N16 N16A C23A 14.9(5) 2_665 .
C24 N16A C23A 77.3(5) 2_665 .
C24A N16A C23A 103.4(4) . .
N16 N16A C24A 136.4(7) 2_665 2_665
C24 N16A C24A 52.5(4) 2_665 2_665
C24A N16A C24A 32.9(3) . 2_665
C23A N16A C24A 129.5(4) . 2_665
N16 N16A Zn1 124.2(6) 2_665 .
C24 N16A Zn1 144.1(4) 2_665 .
C24A N16A Zn1 119.8(4) . .
C23A N16A Zn1 136.7(4) . .
C24A N16A Zn1 92.1(2) 2_665 .
C22 C22A C23 97.8(11) 2_665 2_665
C22 C22A N15 95.1(9) 2_665 2_665
C23 C22A N15 140.4(7) 2_665 2_665
C22 C22A N15A 112.2(9) 2_665 .
C23 C22A N15A 138.1(6) 2_665 .
N15 C22A N15A 18.7(5) 2_665 .
C22 C22A C23A 129.8(11) 2_665 .
C23 C22A C23A 34.0(4) 2_665 .
N15 C22A C23A 115.4(5) 2_665 .
N15A C22A C23A 106.2(5) . .
C22 C22A C24 139.8(10) 2_665 2_665
C23 C22A C24 93.8(5) 2_665 2_665
N15 C22A C24 54.4(4) 2_665 2_665
N15A C22A C24 44.4(3) . 2_665
C23A C22A C24 62.2(4) . 2_665
C22 C22A N16 141.1(11) 2_665 2_665
C23 C22A N16 50.5(4) 2_665 2_665
N15 C22A N16 98.9(5) 2_665 2_665
N15A C22A N16 89.1(4) . 2_665
C23A C22A N16 17.1(3) . 2_665
C24 C22A N16 45.1(2) 2_665 2_665
C22 C22A H22D 36.3 2_665 .
C23 C22A H22D 92.5 2_665 .
N15 C22A H22D 118.8 2_665 .
N15A C22A H22D 129.0 . .
C23A C22A H22D 124.6 . .
C24 C22A H22D 173.2 2_665 .
N16 C22A H22D 141.7 2_665 .
N16 C23A C23 164.1(13) 2_665 2_665
N16 C23A N16A 16.9(7) 2_665 .
C23 C23A N16A 160.9(8) 2_665 .
N16 C23A C22A 124.3(8) 2_665 .
C23 C23A C22A 52.2(7) 2_665 .
N16A C23A C22A 110.2(5) . .
N16 C23A C24 58.0(6) 2_665 2_665
C23 C23A C24 114.9(8) 2_665 2_665
N16A C23A C24 46.0(3) . 2_665
C22A C23A C24 66.5(4) . 2_665
N16 C23A C22 135.2(8) 2_665 2_665
C23 C23A C22 38.0(6) 2_665 2_665
N16A C23A C22 123.4(4) . 2_665
C22A C23A C22 15.9(4) . 2_665
C24 C23A C22 77.8(4) 2_665 2_665
N16 C23A H23D 108.3 2_665 .
C23 C23A H23D 74.9 2_665 .
N16A C23A H23D 123.1 . .
C22A C23A H23D 126.7 . .
C24 C23A H23D 161.5 2_665 .
C22 C23A H23D 112.8 2_665 .
C24 C24A C24A 115.2(11) 2_665 2_665
C24 C24A N16A 60.5(6) 2_665 .
C24A C24A N16A 100.2(6) 2_665 .
C24 C24A N15A 60.2(6) 2_665 .
C24A C24A N15A 128.1(7) 2_665 .
N16A C24A N15A 114.7(5) . .
C24 C24A C24 141.0(7) 2_665 .
C24A C24A C24 25.8(6) 2_665 .
N16A C24A C24 111.1(4) . .
N15A C24A C24 131.9(4) . .
C24 C24A N15 48.0(5) 2_665 2_665
C24A C24A N15 127.9(8) 2_665 2_665
N16A C24A N15 104.3(4) . 2_665
N15A C24A N15 12.3(4) . 2_665
C24 C24A N15 138.5(4) . 2_665
C24 C24A N16 41.0(6) 2_665 2_665
C24A C24A N16 115.9(7) 2_665 2_665
N16A C24A N16 22.1(3) . 2_665
N15A C24A N16 92.7(4) . 2_665
C24 C24A N16 131.8(4) . 2_665
N15 C24A N16 82.3(3) 2_665 2_665
C24 C24A N16A 126.9(7) 2_665 2_665
C24A C24A N16A 46.9(4) 2_665 2_665
N16A C24A N16A 147.1(3) . 2_665
N15A C24A N16A 91.7(4) . 2_665
C24 C24A N16A 40.2(3) . 2_665
N15 C24A N16A 98.9(4) 2_665 2_665
N16 C24A N16A 158.2(4) 2_665 2_665

loop_
_geom_bond_atom_site_label_1
_geom_bond_atom_site_label_2
_geom_bond_distance
_geom_bond_site_symmetry_2
Mo1 O11 1.699(2) .
Mo1 O12 1.708(2) .
Mo1 O4 1.901(2) .
Mo1 O14 1.923(2) .
Mo1 O6 2.3319(17) .
Mo1 O3 2.461(2) .
Mo2 O19 1.707(2) .
Mo2 O20 1.712(2) .
Mo2 O10 1.873(2) .
Mo2 O2 1.9482(17) .
Mo2 O1 2.2925(19) .
Mo2 O5 2.349(2) .
Mo3 O17 1.696(2) .
Mo3 O23 1.707(3) .
Mo3 O9 1.910(2) .
Mo3 O10 1.949(2) .
Mo3 O7 2.240(2) .
Mo3 O8 2.3944(17) .
Mo4 O21 1.703(3) .
Mo4 O22 1.722(3) .
Mo4 O9 1.9224(19) .
Mo4 O4 1.9255(18) .
Mo4 O8 2.207(2) .
Mo4 O6 2.370(2) .
Mo5 O16 1.710(2) .
Mo5 O15 1.724(2) .
Mo5 O2 1.8967(19) .
Mo5 O14 1.919(2) .
Mo5 O1 2.2039(17) .
Mo5 O3 2.341(2) .
Zn1 O2W 1.998(4) .
Zn1 N16A 2.008(5) .
Zn1 N15A 2.037(5) 2_665
Zn1 O1W 2.055(6) .
Zn1 O18 2.126(2) .
Zn1 N15 2.221(7) .
Zn1 N16 2.508(5) 2_665
P1 O13 1.516(2) .
P1 O7 1.5320(18) .
P1 O6 1.538(2) .
P1 O1 1.551(2) .
P2 O18 1.523(2) .
P2 O5 1.531(2) .
P2 O3 1.545(2) .
P2 O8 1.549(2) .
N1 C1 1.353(4) .
N1 C3 1.357(4) .
N1 H1A 0.8600 .
N2 C1 1.315(4) .
N2 C4 1.356(5) .
N2 H2A 0.8600 .
N3 C2 1.325(4) .
N3 C5 1.375(5) .
N3 H3A 0.8600 .
N4 C2 1.334(4) .
N4 C6 1.366(5) .
N4 H4A 0.8600 .
N5 C7 1.332(4) .
N5 C9 1.373(4) .
N5 H5A 0.8600 .
N6 C7 1.335(4) .
N6 C10 1.368(5) .
N6 H6A 0.8600 .
N7 C8 1.350(4) .
N7 C11 1.361(4) .
N7 H7A 0.8600 .
N8 C8 1.308(4) .
N8 C12 1.361(4) .
N8 H8A 0.8600 .
N9 C13 1.335(4) .
N9 C15 1.355(6) .
N9 H9A 0.8600 .
N10 C13 1.320(4) .
N10 C16 1.377(5) .
N10 H10A 0.8600 .
N11 C14 1.318(4) .
N11 C17 1.371(5) .
N11 H11A 0.8600 .
N12 C14 1.328(4) .
N12 C18 1.370(5) .
N12 H12A 0.8600 .
N13 C19 1.341(4) .
N13 C20 1.363(5) .
N13 H13A 0.8600 .
N14 C19 1.326(4) .
N14 C21 1.361(5) .
N14 H14A 0.8600 .
C1 C2 1.436(5) .
C3 C4 1.358(5) .
C3 H3B 0.9300 .
C4 H4B 0.9300 .
C5 C6 1.321(6) .
C5 H5B 0.9300 .
C6 H6B 0.9300 .
C7 C8 1.436(4) .
C9 C10 1.335(6) .
C9 H9B 0.9300 .
C10 H10B 0.9300 .
C11 C12 1.352(5) .
C11 H11B 0.9300 .
C12 H12B 0.9300 .
C13 C14 1.449(5) .
C15 C16 1.338(5) .
C15 H15A 0.9300 .
C16 H16B 0.9300 .
C17 C18 1.344(4) .
C17 H17A 0.9300 .
C18 H18A 0.9300 .
C19 C19 1.432(7) 2_556
C20 C21 1.357(6) .
C20 H20A 0.9300 .
C21 H21A 0.9300 .
N15 C24 1.346(7) .
N15 C22 1.358(7) .
N16 C24 1.356(6) .
N16 C23 1.433(7) .
N16 Zn1 2.508(5) 2_665
C22 C23 1.378(8) .
C22 H22A 0.9300 .
C23 H23A 0.9300 .
C24 C24A 1.437(7) .
N15A C24A 1.347(5) .
N15A C22A 1.385(7) .
N15A Zn1 2.037(5) 2_665
N16A C24A 1.342(5) .
N16A C23A 1.358(6) .
C22A C23A 1.400(7) .
C22A H22D 0.9299 .
C23A H23D 0.9299 .

loop_
_geom_hbond_atom_site_label_D
_geom_hbond_atom_site_label_H
_geom_hbond_atom_site_label_A
_geom_hbond_distance_DH
_geom_hbond_distance_HA
_geom_hbond_distance_DA
_geom_hbond_angle_DHA
_geom_hbond_site_symmetry_A
N1 H1A O5 0.86 2.09 2.886(4) 153.7 .
N1 H1A O2 0.86 2.31 2.967(3) 133.2 .
N2 H2A O4W 0.86 2.32 2.972(5) 133.1 2_665
N3 H3A O5 0.86 1.93 2.756(4) 160.1 .
N4 H4A O20 0.86 1.98 2.745(4) 147.7 2_655
N5 H5A O15 0.86 1.92 2.738(3) 159.0 .
N6 H6A O3W 0.86 1.94 2.759(4) 158.2 2_556
N7 H7A O15 0.86 2.20 2.993(4) 152.6 .
N7 H7A O14 0.86 2.31 2.972(4) 133.5 .
N8 H8A O5W 0.86 2.16 2.849(4) 136.6 2_556
N9 H9A O5W 0.86 1.93 2.693(4) 147.3 1_665
N10 H10A O18 0.86 1.76 2.610(3) 168.2 .
N11 H11A O7 0.86 1.74 2.594(3) 173.2 1_665
N12 H12A O3 0.86 2.14 3.002(3) 176.5 .
N13 H13A O13 0.86 2.02 2.810(4) 151.5 2_556
N14 H14A O13 0.86 1.75 2.574(3) 160.3 .

loop_
_geom_torsion_atom_site_label_1
_geom_torsion_atom_site_label_2
_geom_torsion_atom_site_label_3
_geom_torsion_atom_site_label_4
_geom_torsion
_geom_torsion_site_symmetry_1
_geom_torsion_site_symmetry_4
O13 P1 O1 Mo5 -67.10(16) . .
O7 P1 O1 Mo5 172.63(14) . .
O6 P1 O1 Mo5 54.70(18) . .
O13 P1 O1 Mo2 118.68(16) . .
O7 P1 O1 Mo2 -1.6(2) . .
O6 P1 O1 Mo2 -119.51(16) . .
O16 Mo5 O1 P1 -107.7(3) . .
O15 Mo5 O1 P1 85.27(16) . .
O2 Mo5 O1 P1 -175.96(17) . .
O14 Mo5 O1 P1 -8.82(15) . .
O3 Mo5 O1 P1 -84.57(15) . .
O16 Mo5 O1 Mo2 68.2(3) . .
O15 Mo5 O1 Mo2 -98.83(10) . .
O2 Mo5 O1 Mo2 -0.06(8) . .
O14 Mo5 O1 Mo2 167.07(9) . .
O3 Mo5 O1 Mo2 91.33(8) . .
O19 Mo2 O1 P1 -82.51(18) . .
O20 Mo2 O1 P1 138.9(4) . .
O10 Mo2 O1 P1 20.62(17) . .
O2 Mo2 O1 P1 175.56(19) . .
O5 Mo2 O1 P1 100.42(17) . .
O19 Mo2 O1 Mo5 101.99(9) . .
O20 Mo2 O1 Mo5 -36.6(5) . .
O10 Mo2 O1 Mo5 -154.88(9) . .
O2 Mo2 O1 Mo5 0.06(8) . .
O5 Mo2 O1 Mo5 -75.07(8) . .
O16 Mo5 O2 Mo2 -161.74(13) . .
O15 Mo5 O2 Mo2 91.99(13) . .
O14 Mo5 O2 Mo2 -28.2(3) . .
O1 Mo5 O2 Mo2 0.08(11) . .
O3 Mo5 O2 Mo2 -74.72(12) . .
O19 Mo2 O2 Mo5 -83.54(14) . .
O20 Mo2 O2 Mo5 171.69(14) . .
O10 Mo2 O2 Mo5 47.0(2) . .
O1 Mo2 O2 Mo5 -0.08(10) . .
O5 Mo2 O2 Mo5 90.88(13) . .
O18 P2 O3 Mo5 -149.21(15) . .
O5 P2 O3 Mo5 -27.96(17) . .
O8 P2 O3 Mo5 89.84(16) . .
O18 P2 O3 Mo1 89.94(15) . .
O5 P2 O3 Mo1 -148.81(11) . .
O8 P2 O3 Mo1 -31.00(16) . .
O16 Mo5 O3 P2 125.68(16) . .
O15 Mo5 O3 P2 -90.4(3) . .
O2 Mo5 O3 P2 26.84(15) . .
O14 Mo5 O3 P2 -132.65(16) . .
O1 Mo5 O3 P2 -46.82(14) . .
O16 Mo5 O3 Mo1 -100.24(9) . .
O15 Mo5 O3 Mo1 43.7(3) . .
O2 Mo5 O3 Mo1 160.93(7) . .
O14 Mo5 O3 Mo1 1.43(6) . .
O1 Mo5 O3 Mo1 87.27(7) . .
O11 Mo1 O3 P2 92.9(6) . .
O12 Mo1 O3 P2 -120.65(15) . .
O4 Mo1 O3 P2 -20.55(12) . .
O14 Mo1 O3 P2 135.94(13) . .
O6 Mo1 O3 P2 53.72(12) . .
O11 Mo1 O3 Mo5 -44.5(6) . .
O12 Mo1 O3 Mo5 101.96(10) . .
O4 Mo1 O3 Mo5 -157.94(7) . .
O14 Mo1 O3 Mo5 -1.45(6) . .
O6 Mo1 O3 Mo5 -83.68(7) . .
O11 Mo1 O4 Mo4 -82.25(14) . .
O12 Mo1 O4 Mo4 170.97(13) . .
O14 Mo1 O4 Mo4 49.2(2) . .
O6 Mo1 O4 Mo4 4.05(11) . .
O3 Mo1 O4 Mo4 88.29(12) . .
O21 Mo4 O4 Mo1 -175.91(14) . .
O22 Mo4 O4 Mo1 78.58(15) . .
O9 Mo4 O4 Mo1 -50.0(3) . .
O8 Mo4 O4 Mo1 -78.20(13) . .
O6 Mo4 O4 Mo1 -4.01(11) . .
O18 P2 O5 Mo2 178.91(12) . .
O3 P2 O5 Mo2 59.04(14) . .
O8 P2 O5 Mo2 -61.33(15) . .
O19 Mo2 O5 P2 -31.3(8) . .
O20 Mo2 O5 P2 -179.42(15) . .
O10 Mo2 O5 P2 77.15(13) . .
O2 Mo2 O5 P2 -78.89(13) . .
O1 Mo2 O5 P2 -7.96(13) . .
O13 P1 O6 Mo1 83.81(16) . .
O7 P1 O6 Mo1 -153.75(12) . .
O1 P1 O6 Mo1 -37.68(17) . .
O13 P1 O6 Mo4 -147.18(13) . .
O7 P1 O6 Mo4 -24.75(17) . .
O1 P1 O6 Mo4 91.33(15) . .
O11 Mo1 O6 P1 -115.88(16) . .
O12 Mo1 O6 P1 80.0(4) . .
O4 Mo1 O6 P1 139.98(16) . .
O14 Mo1 O6 P1 -14.52(14) . .
O3 Mo1 O6 P1 57.80(14) . .
O11 Mo1 O6 Mo4 101.39(11) . .
O12 Mo1 O6 Mo4 -62.7(4) . .
O4 Mo1 O6 Mo4 -2.75(8) . .
O14 Mo1 O6 Mo4 -157.25(8) . .
O3 Mo1 O6 Mo4 -84.92(7) . .
O21 Mo4 O6 P1 -105.4(4) . .
O22 Mo4 O6 P1 118.80(15) . .
O9 Mo4 O6 P1 21.91(15) . .
O4 Mo4 O6 P1 -138.42(16) . .
O8 Mo4 O6 P1 -50.75(14) . .
O21 Mo4 O6 Mo1 35.7(4) . .
O22 Mo4 O6 Mo1 -100.04(9) . .
O9 Mo4 O6 Mo1 163.07(9) . .
O4 Mo4 O6 Mo1 2.73(8) . .
O8 Mo4 O6 Mo1 90.40(7) . .
O13 P1 O7 Mo3 -178.48(13) . .
O6 P1 O7 Mo3 59.42(16) . .
O1 P1 O7 Mo3 -58.91(16) . .
O17 Mo3 O7 P1 178.12(16) . .
O23 Mo3 O7 P1 16.1(7) . .
O9 Mo3 O7 P1 -79.38(14) . .
O10 Mo3 O7 P1 75.51(14) . .
O8 Mo3 O7 P1 -10.32(14) . .
O18 P2 O8 Mo4 -66.23(19) . .
O5 P2 O8 Mo4 173.62(15) . .
O3 P2 O8 Mo4 53.7(2) . .
O18 P2 O8 Mo3 123.66(16) . .
O5 P2 O8 Mo3 3.5(2) . .
O3 P2 O8 Mo3 -116.40(16) . .
O21 Mo4 O8 P2 83.98(18) . .
O22 Mo4 O8 P2 -111.1(2) . .
O9 Mo4 O8 P2 -177.1(2) . .
O4 Mo4 O8 P2 -10.47(17) . .
O6 Mo4 O8 P2 -83.76(17) . .
O21 Mo4 O8 Mo3 -103.18(9) . .
O22 Mo4 O8 Mo3 61.7(2) . .
O9 Mo4 O8 Mo3 -4.28(9) . .
O4 Mo4 O8 Mo3 162.37(9) . .
O6 Mo4 O8 Mo3 89.08(7) . .
O17 Mo3 O8 P2 148.9(5) . .
O23 Mo3 O8 P2 -77.84(19) . .
O9 Mo3 O8 P2 177.0(2) . .
O10 Mo3 O8 P2 19.88(17) . .
O7 Mo3 O8 P2 97.86(18) . .
O17 Mo3 O8 Mo4 -23.7(6) . .
O23 Mo3 O8 Mo4 109.58(12) . .
O9 Mo3 O8 Mo4 4.42(9) . .
O10 Mo3 O8 Mo4 -152.71(9) . .
O7 Mo3 O8 Mo4 -74.72(8) . .
O17 Mo3 O9 Mo4 168.73(15) . .
O23 Mo3 O9 Mo4 -85.75(16) . .
O10 Mo3 O9 Mo4 37.2(3) . .
O7 Mo3 O9 Mo4 84.38(14) . .
O8 Mo3 O9 Mo4 -6.07(12) . .
O21 Mo4 O9 Mo3 101.87(16) . .
O22 Mo4 O9 Mo3 -152.33(16) . .
O4 Mo4 O9 Mo3 -22.9(3) . .
O8 Mo4 O9 Mo3 6.43(13) . .
O6 Mo4 O9 Mo3 -66.09(15) . .
O19 Mo2 O10 Mo3 115.8(2) . .
O20 Mo2 O10 Mo3 -137.9(2) . .
O2 Mo2 O10 Mo3 -14.2(3) . .
O1 Mo2 O10 Mo3 29.7(2) . .
O5 Mo2 O10 Mo3 -57.0(2) . .
O17 Mo3 O10 Mo2 -145.0(2) . .
O23 Mo3 O10 Mo2 110.8(2) . .
O9 Mo3 O10 Mo2 -13.4(3) . .
O7 Mo3 O10 Mo2 -60.8(2) . .
O8 Mo3 O10 Mo2 26.4(2) . .
O16 Mo5 O14 Mo1 82.13(13) . .
O15 Mo5 O14 Mo1 -172.33(12) . .
O2 Mo5 O14 Mo1 -51.0(2) . .
O1 Mo5 O14 Mo1 -78.38(11) . .
O3 Mo5 O14 Mo1 -2.22(10) . .
O11 Mo1 O14 Mo5 175.19(11) . .
O12 Mo1 O14 Mo5 -78.10(13) . .
O4 Mo1 O14 Mo5 43.2(2) . .
O6 Mo1 O14 Mo5 86.71(11) . .
O3 Mo1 O14 Mo5 2.15(9) . .
O5 P2 O18 Zn1 63.4(2) . .
O3 P2 O18 Zn1 -175.70(17) . .
O8 P2 O18 Zn1 -54.3(2) . .
O2W Zn1 O18 P2 -4.0(3) . .
N16A Zn1 O18 P2 -132.7(3) . .
N15A Zn1 O18 P2 -115.9(4) 2_665 .
O1W Zn1 O18 P2 101.3(2) . .
N15 Zn1 O18 P2 -131.3(6) . .
N16 Zn1 O18 P2 -129.0(3) 2_665 .
C4 N2 C1 N1 0.0(4) . .
C4 N2 C1 C2 -180.0(3) . .
C3 N1 C1 N2 -0.6(4) . .
C3 N1 C1 C2 179.4(3) . .
C5 N3 C2 N4 0.4(4) . .
C5 N3 C2 C1 -179.6(3) . .
C6 N4 C2 N3 -0.1(4) . .
C6 N4 C2 C1 179.9(3) . .
N2 C1 C2 N3 -177.5(3) . .
N1 C1 C2 N3 2.6(6) . .
N2 C1 C2 N4 2.5(6) . .
N1 C1 C2 N4 -177.4(3) . .
C1 N1 C3 C4 0.9(4) . .
C1 N2 C4 C3 0.7(4) . .
N1 C3 C4 N2 -1.0(4) . .
C2 N3 C5 C6 -0.6(4) . .
N3 C5 C6 N4 0.5(5) . .
C2 N4 C6 C5 -0.2(5) . .
C9 N5 C7 N6 0.4(4) . .
C9 N5 C7 C8 -179.9(4) . .
C10 N6 C7 N5 0.2(4) . .
C10 N6 C7 C8 -179.5(3) . .
C12 N8 C8 N7 0.0(4) . .
C12 N8 C8 C7 179.9(3) . .
C11 N7 C8 N8 -0.5(4) . .
C11 N7 C8 C7 179.6(3) . .
N5 C7 C8 N8 178.6(3) . .
N6 C7 C8 N8 -1.8(6) . .
N5 C7 C8 N7 -1.5(6) . .
N6 C7 C8 N7 178.1(3) . .
C7 N5 C9 C10 -0.8(5) . .
N5 C9 C10 N6 1.0(5) . .
C7 N6 C10 C9 -0.8(5) . .
C8 N7 C11 C12 0.7(4) . .
N7 C11 C12 N8 -0.8(5) . .
C8 N8 C12 C11 0.5(5) . .
C16 N10 C13 N9 -0.7(4) . .
C16 N10 C13 C14 -177.5(3) . .
C15 N9 C13 N10 0.4(4) . .
C15 N9 C13 C14 177.2(3) . .
C17 N11 C14 N12 0.5(4) . .
C17 N11 C14 C13 -177.5(3) . .
C18 N12 C14 N11 -0.2(4) . .
C18 N12 C14 C13 177.7(3) . .
N10 C13 C14 N11 149.2(3) . .
N9 C13 C14 N11 -27.1(5) . .
N10 C13 C14 N12 -28.3(5) . .
N9 C13 C14 N12 155.3(3) . .
C13 N9 C15 C16 0.1(5) . .
N9 C15 C16 N10 -0.5(5) . .
C13 N10 C16 C15 0.8(5) . .
C14 N11 C17 C18 -0.6(4) . .
N11 C17 C18 N12 0.4(4) . .
C14 N12 C18 C17 -0.1(4) . .
C21 N14 C19 N13 0.3(4) . .
C21 N14 C19 C19 179.9(5) . 2_556
C20 N13 C19 N14 -0.4(4) . .
C20 N13 C19 C19 -180.0(4) . 2_556
C19 N13 C20 C21 0.3(5) . .
N13 C20 C21 N14 -0.1(5) . .
C19 N14 C21 C20 -0.1(5) . .
O2W Zn1 N15 N15A -91.1(10) . 2_665
N16A Zn1 N15 N15A 38.5(10) . 2_665
O1W Zn1 N15 N15A 164.8(10) . 2_665
O18 Zn1 N15 N15A 37.1(14) . 2_665
N16 Zn1 N15 N15A 35.0(10) 2_665 2_665
O2W Zn1 N15 C22A -11(2) . 2_665
N16A Zn1 N15 C22A 119(2) . 2_665
N15A Zn1 N15 C22A 80(2) 2_665 2_665
O1W Zn1 N15 C22A -115(2) . 2_665
O18 Zn1 N15 C22A 117.6(17) . 2_665
N16 Zn1 N15 C22A 115(2) 2_665 2_665
O2W Zn1 N15 C24 -130.6(5) . .
N16A Zn1 N15 C24 -0.9(5) . .
N15A Zn1 N15 C24 -39.4(9) 2_665 .
O1W Zn1 N15 C24 125.3(5) . .
O18 Zn1 N15 C24 -2.3(10) . .
N16 Zn1 N15 C24 -4.5(5) 2_665 .
O2W Zn1 N15 C22 47.6(10) . .
N16A Zn1 N15 C22 177.2(10) . .
N15A Zn1 N15 C22 138.7(17) 2_665 .
O1W Zn1 N15 C22 -56.5(10) . .
O18 Zn1 N15 C22 175.8(7) . .
N16 Zn1 N15 C22 173.7(10) 2_665 .
O2W Zn1 N15 C24A -117.6(3) . 2_665
N16A Zn1 N15 C24A 12.0(3) . 2_665
N15A Zn1 N15 C24A -26.5(9) 2_665 2_665
O1W Zn1 N15 C24A 138.3(3) . 2_665
O18 Zn1 N15 C24A 10.6(8) . 2_665
N16 Zn1 N15 C24A 8.5(3) 2_665 2_665
N15A N15 C22 C22A -34(2) 2_665 2_665
C24 N15 C22 C22A 30.2(11) . 2_665
C24A N15 C22 C22A 13.5(12) 2_665 2_665
Zn1 N15 C22 C22A -147.9(12) . 2_665
N15A N15 C22 C23 -63.4(19) 2_665 .
C22A N15 C22 C23 -29.5(9) 2_665 .
C24 N15 C22 C23 0.7(9) . .
C24A N15 C22 C23 -16.0(9) 2_665 .
Zn1 N15 C22 C23 -177.5(8) . .
C22A N15 C22 N15A 34(2) 2_665 2_665
C24 N15 C22 N15A 64.1(17) . 2_665
C24A N15 C22 N15A 47.4(16) 2_665 2_665
Zn1 N15 C22 N15A -114(2) . 2_665
N15A N15 C22 C23A -60.1(18) 2_665 2_665
C22A N15 C22 C23A -26.2(9) 2_665 2_665
C24 N15 C22 C23A 3.9(6) . 2_665
C24A N15 C22 C23A -12.7(7) 2_665 2_665
Zn1 N15 C22 C23A -174.2(8) . 2_665
C22A C22 C23 C23A -21.2(13) 2_665 2_665
N15 C22 C23 C23A 9.2(13) . 2_665
N15A C22 C23 C23A 0.2(12) 2_665 2_665
N15 C22 C23 C22A 30.4(9) . 2_665
N15A C22 C23 C22A 21.3(8) 2_665 2_665
C23A C22 C23 C22A 21.2(13) 2_665 2_665
C22A C22 C23 N16 -29.1(11) 2_665 .
N15 C22 C23 N16 1.3(10) . .
N15A C22 C23 N16 -7.8(9) 2_665 .
C23A C22 C23 N16 -7.9(7) 2_665 .
N16A N16 C23 C23A -86(5) 2_665 2_665
C24 N16 C23 C23A -114(5) . 2_665
C24A N16 C23 C23A -100(5) 2_665 2_665
C22A N16 C23 C23A -97(5) 2_665 2_665
Zn1 N16 C23 C23A 55(5) 2_665 2_665
C23A N16 C23 C22A 97(5) 2_665 2_665
N16A N16 C23 C22A 11(2) 2_665 2_665
C24 N16 C23 C22A -16.3(8) . 2_665
C24A N16 C23 C22A -3.0(8) 2_665 2_665
Zn1 N16 C23 C22A 152(2) 2_665 2_665
C23A N16 C23 C22 111(5) 2_665 .
N16A N16 C23 C22 25(2) 2_665 .
C24 N16 C23 C22 -2.5(9) . .
C24A N16 C23 C22 10.8(10) 2_665 .
C22A N16 C23 C22 13.8(6) 2_665 .
Zn1 N16 C23 C22 165.5(19) 2_665 .
N15A N15 C24 C24A -5.0(13) 2_665 2_665
C22A N15 C24 C24A -128.3(9) 2_665 2_665
C22 N15 C24 C24A -143.0(8) . 2_665
Zn1 N15 C24 C24A 35.9(8) . 2_665
N15A N15 C24 N16A 116.0(17) 2_665 2_665
C22A N15 C24 N16A -7.2(16) 2_665 2_665
C22 N15 C24 N16A -21.9(17) . 2_665
C24A N15 C24 N16A 121.1(18) 2_665 2_665
Zn1 N15 C24 N16A 157.0(12) . 2_665
C22A N15 C24 N15A -123.3(13) 2_665 2_665
C22 N15 C24 N15A -137.9(14) . 2_665
C24A N15 C24 N15A 5.0(13) 2_665 2_665
Zn1 N15 C24 N15A 40.9(10) . 2_665
N15A N15 C24 N16 135.3(12) 2_665 .
C22A N15 C24 N16 12.1(9) 2_665 .
C22 N15 C24 N16 -2.6(9) . .
C24A N15 C24 N16 140.4(12) 2_665 .
Zn1 N15 C24 N16 176.3(5) . .
N15A N15 C24 C24A -46.1(13) 2_665 .
C22A N15 C24 C24A -169.4(8) 2_665 .
C22 N15 C24 C24A 176.0(7) . .
C24A N15 C24 C24A -41.1(8) 2_665 .
Zn1 N15 C24 C24A -5.2(8) . .
N15A N15 C24 C23A 133.3(11) 2_665 2_665
C22A N15 C24 C23A 10.0(6) 2_665 2_665
C22 N15 C24 C23A -4.7(7) . 2_665
C24A N15 C24 C23A 138.3(9) 2_665 2_665
Zn1 N15 C24 C23A 174.2(4) . 2_665
N15A N15 C24 C22A 123.3(13) 2_665 2_665
C22 N15 C24 C22A -14.7(6) . 2_665
C24A N15 C24 C22A 128.3(9) 2_665 2_665
Zn1 N15 C24 C22A 164.2(8) . 2_665
N15A N15 C24 C24 -31.9(13) 2_665 2_665
C22A N15 C24 C24 -155.2(8) 2_665 2_665
C22 N15 C24 C24 -169.8(7) . 2_665
C24A N15 C24 C24 -26.9(5) 2_665 2_665
Zn1 N15 C24 C24 9.0(8) . 2_665
C23A N16 C24 C24A 131.3(11) 2_665 2_665
N16A N16 C24 C24A -25.2(10) 2_665 2_665
C23 N16 C24 C24A 139.3(8) . 2_665
C22A N16 C24 C24A 128.0(9) 2_665 2_665
Zn1 N16 C24 C24A -37.9(8) 2_665 2_665
C23A N16 C24 N16A 156.5(13) 2_665 2_665
C23 N16 C24 N16A 164.4(9) . 2_665
C24A N16 C24 N16A 25.2(10) 2_665 2_665
C22A N16 C24 N16A 153.2(8) 2_665 2_665
Zn1 N16 C24 N16A -12.7(6) 2_665 2_665
C23A N16 C24 N15A 14.2(14) 2_665 2_665
N16A N16 C24 N15A -142.3(11) 2_665 2_665
C23 N16 C24 N15A 22.1(11) . 2_665
C24A N16 C24 N15A -117.2(14) 2_665 2_665
C22A N16 C24 N15A 10.8(8) 2_665 2_665
Zn1 N16 C24 N15A -155.1(8) 2_665 2_665
C23A N16 C24 N15 -5.1(12) 2_665 .
N16A N16 C24 N15 -161.5(9) 2_665 .
C23 N16 C24 N15 2.9(8) . .
C24A N16 C24 N15 -136.4(12) 2_665 .
C22A N16 C24 N15 -8.4(6) 2_665 .
Zn1 N16 C24 N15 -174.3(6) 2_665 .
C23A N16 C24 C24A 176.3(9) 2_665 .
N16A N16 C24 C24A 19.8(9) 2_665 .
C23 N16 C24 C24A -175.7(7) . .
C24A N16 C24 C24A 45.0(8) 2_665 .
C22A N16 C24 C24A 173.0(8) 2_665 .
Zn1 N16 C24 C24A 7.1(7) 2_665 .
N16A N16 C24 C23A -156.5(13) 2_665 2_665
C23 N16 C24 C23A 8.0(8) . 2_665
C24A N16 C24 C23A -131.3(11) 2_665 2_665
C22A N16 C24 C23A -3.3(9) 2_665 2_665
Zn1 N16 C24 C23A -169.2(10) 2_665 2_665
C23A N16 C24 C22A 3.3(9) 2_665 2_665
N16A N16 C24 C22A -153.2(8) 2_665 2_665
C23 N16 C24 C22A 11.3(5) . 2_665
C24A N16 C24 C22A -128.0(9) 2_665 2_665
Zn1 N16 C24 C22A -165.9(4) 2_665 2_665
C23A N16 C24 C24 162.1(9) 2_665 2_665
N16A N16 C24 C24 5.6(9) 2_665 2_665
C23 N16 C24 C24 170.1(7) . 2_665
C24A N16 C24 C24 30.8(5) 2_665 2_665
C22A N16 C24 C24 158.8(8) 2_665 2_665
Zn1 N16 C24 C24 -7.1(7) 2_665 2_665
O2W Zn1 N16A N16 -83.3(9) . 2_665
N15A Zn1 N16A N16 -157.5(9) 2_665 2_665
O1W Zn1 N16A N16 107.6(9) . 2_665
O18 Zn1 N16A N16 14.0(9) . 2_665
N15 Zn1 N16A N16 -165.5(9) . 2_665
O2W Zn1 N16A C24 62.7(10) . 2_665
N15A Zn1 N16A C24 -11.5(9) 2_665 2_665
O1W Zn1 N16A C24 -106.4(9) . 2_665
O18 Zn1 N16A C24 160.0(10) . 2_665
N15 Zn1 N16A C24 -19.5(9) . 2_665
N16 Zn1 N16A C24 146.0(16) 2_665 2_665
O2W Zn1 N16A C24A 89.5(5) . .
N15A Zn1 N16A C24A 15.3(5) 2_665 .
O1W Zn1 N16A C24A -79.7(5) . .
O18 Zn1 N16A C24A -173.2(5) . .
N15 Zn1 N16A C24A 7.3(5) . .
N16 Zn1 N16A C24A 172.8(12) 2_665 .
O2W Zn1 N16A C23A -93.9(6) . .
N15A Zn1 N16A C23A -168.1(7) 2_665 .
O1W Zn1 N16A C23A 97.0(7) . .
O18 Zn1 N16A C23A 3.4(6) . .
N15 Zn1 N16A C23A -176.1(7) . .
N16 Zn1 N16A C23A -10.6(7) 2_665 .
O2W Zn1 N16A C24A 70.9(4) . 2_665
N15A Zn1 N16A C24A -3.3(3) 2_665 2_665
O1W Zn1 N16A C24A -98.2(3) . 2_665
O18 Zn1 N16A C24A 168.2(3) . 2_665
N15 Zn1 N16A C24A -11.3(3) . 2_665
N16 Zn1 N16A C24A 154.2(10) 2_665 2_665
N15 N15A C22A C22 24.7(15) 2_665 2_665
C24 N15A C22A C22 139.6(12) 2_665 2_665
C24A N15A C22A C22 158.6(11) . 2_665
Zn1 N15A C22A C22 -13.7(17) 2_665 2_665
N15 N15A C22A C23 -107.8(17) 2_665 2_665
C24 N15A C22A C23 7.1(13) 2_665 2_665
C24A N15A C22A C23 26.1(15) . 2_665
C22 N15A C22A C23 -133(2) 2_665 2_665
Zn1 N15A C22A C23 -146.3(10) 2_665 2_665
C24 N15A C22A N15 114.9(13) 2_665 2_665
C24A N15A C22A N15 134.0(14) . 2_665
C22 N15A C22A N15 -24.7(15) 2_665 2_665
Zn1 N15A C22A N15 -38.4(12) 2_665 2_665
N15 N15A C22A C23A -122.4(13) 2_665 .
C24 N15A C22A C23A -7.5(7) 2_665 .
C24A N15A C22A C23A 11.6(8) . .
C22 N15A C22A C23A -147.1(14) 2_665 .
Zn1 N15A C22A C23A -160.8(7) 2_665 .
N15 N15A C22A C24 -114.9(13) 2_665 2_665
C24A N15A C22A C24 19.1(5) . 2_665
C22 N15A C22A C24 -139.6(12) 2_665 2_665
Zn1 N15A C22A C24 -153.3(12) 2_665 2_665
N15 N15A C22A N16 -121.9(12) 2_665 2_665
C24 N15A C22A N16 -7.0(5) 2_665 2_665
C24A N15A C22A N16 12.1(6) . 2_665
C22 N15A C22A N16 -146.6(13) 2_665 2_665
Zn1 N15A C22A N16 -160.3(8) 2_665 2_665
C24 N16A C23A N16 -130(2) 2_665 2_665
C24A N16A C23A N16 -147(2) . 2_665
C24A N16A C23A N16 -124(2) 2_665 2_665
Zn1 N16A C23A N16 36(2) . 2_665
N16 N16A C23A C23 128(4) 2_665 2_665
C24 N16A C23A C23 -2(3) 2_665 2_665
C24A N16A C23A C23 -19(3) . 2_665
C24A N16A C23A C23 4(3) 2_665 2_665
Zn1 N16A C23A C23 164(3) . 2_665
N16 N16A C23A C22A 149(2) 2_665 .
C24 N16A C23A C22A 18.9(6) 2_665 .
C24A N16A C23A C22A 2.1(7) . .
C24A N16A C23A C22A 25.0(8) 2_665 .
Zn1 N16A C23A C22A -174.9(5) . .
N16 N16A C23A C24 130(2) 2_665 2_665
C24A N16A C23A C24 -16.8(4) . 2_665
C24A N16A C23A C24 6.0(5) 2_665 2_665
Zn1 N16A C23A C24 166.2(8) . 2_665
N16 N16A C23A C22 139(2) 2_665 2_665
C24 N16A C23A C22 8.9(7) 2_665 2_665
C24A N16A C23A C22 -7.9(7) . 2_665
C24A N16A C23A C22 14.9(9) 2_665 2_665
Zn1 N16A C23A C22 175.1(5) . 2_665
C22 C22A C23A N16 -137.4(15) 2_665 2_665
C23 C22A C23A N16 -160.8(16) 2_665 2_665
N15 C22A C23A N16 -15.7(16) 2_665 2_665
N15A C22A C23A N16 1.7(14) . 2_665
C24 C22A C23A N16 -4.2(11) 2_665 2_665
C22 C22A C23A C23 23.4(14) 2_665 2_665
N15 C22A C23A C23 145.1(13) 2_665 2_665
N15A C22A C23A C23 162.5(11) . 2_665
C24 C22A C23A C23 156.6(10) 2_665 2_665
N16 C22A C23A C23 160.8(16) 2_665 2_665
C22 C22A C23A N16A -147.9(12) 2_665 .
C23 C22A C23A N16A -171.4(11) 2_665 .
N15 C22A C23A N16A -26.3(10) 2_665 .
N15A C22A C23A N16A -8.8(8) . .
C24 C22A C23A N16A -14.8(5) 2_665 .
N16 C22A C23A N16A -10.5(9) 2_665 .
C22 C22A C23A C24 -133.2(13) 2_665 2_665
C23 C22A C23A C24 -156.6(10) 2_665 2_665
N15 C22A C23A C24 -11.5(8) 2_665 2_665
N15A C22A C23A C24 5.9(5) . 2_665
N16 C22A C23A C24 4.2(11) 2_665 2_665
C23 C22A C23A C22 -23.4(14) 2_665 2_665
N15 C22A C23A C22 121.6(17) 2_665 2_665
N15A C22A C23A C22 139.1(16) . 2_665
C24 C22A C23A C22 133.2(13) 2_665 2_665
N16 C22A C23A C22 137.4(15) 2_665 2_665
N16 N16A C24A C24 24.2(10) 2_665 2_665
C23A N16A C24A C24 33.2(7) . 2_665
C24A N16A C24A C24 -113.3(11) 2_665 2_665
Zn1 N16A C24A C24 -149.1(7) . 2_665
N16 N16A C24A C24A 137.5(10) 2_665 2_665
C24 N16A C24A C24A 113.3(11) 2_665 2_665
C23A N16A C24A C24A 146.5(8) . 2_665
Zn1 N16A C24A C24A -35.9(10) . 2_665
N16 N16A C24A N15A -3.1(10) 2_665 .
C24 N16A C24A N15A -27.4(6) 2_665 .
C23A N16A C24A N15A 5.9(7) . .
C24A N16A C24A N15A -140.6(12) 2_665 .
Zn1 N16A C24A N15A -176.5(4) . .
N16 N16A C24A C24 161.9(8) 2_665 .
C24 N16A C24A C24 137.6(7) 2_665 .
C23A N16A C24A C24 170.9(5) . .
C24A N16A C24A C24 24.4(5) 2_665 .
Zn1 N16A C24A C24 -11.5(7) . .
N16 N16A C24A N15 3.9(9) 2_665 2_665
C24 N16A C24A N15 -20.3(6) 2_665 2_665
C23A N16A C24A N15 12.9(6) . 2_665
C24A N16A C24A N15 -133.6(10) 2_665 2_665
Zn1 N16A C24A N15 -169.5(4) . 2_665
C24 N16A C24A N16 -24.2(10) 2_665 2_665
C23A N16A C24A N16 9.0(7) . 2_665
C24A N16A C24A N16 -137.5(10) 2_665 2_665
Zn1 N16A C24A N16 -173.4(11) . 2_665
N16 N16A C24A N16A 137.5(10) 2_665 2_665
C24 N16A C24A N16A 113.3(11) 2_665 2_665
C23A N16A C24A N16A 146.5(8) . 2_665
C24A N16A C24A N16A 0.000(1) 2_665 2_665
Zn1 N16A C24A N16A -35.9(10) . 2_665
N15 N15A C24A C24 6.2(16) 2_665 2_665
C22A N15A C24A C24 -38.7(8) . 2_665
C22 N15A C24A C24 -29.7(8) 2_665 2_665
Zn1 N15A C24A C24 137.2(7) 2_665 2_665
N15 N15A C24A C24A -93.8(18) 2_665 2_665
C24 N15A C24A C24A -100.1(14) 2_665 2_665
C22A N15A C24A C24A -138.8(11) . 2_665
C22 N15A C24A C24A -129.8(11) 2_665 2_665
Zn1 N15A C24A C24A 37.1(13) 2_665 2_665
N15 N15A C24A N16A 33.7(17) 2_665 .
C24 N15A C24A N16A 27.4(7) 2_665 .
C22A N15A C24A N16A -11.3(7) . .
C22 N15A C24A N16A -2.3(8) 2_665 .
Zn1 N15A C24A N16A 164.6(4) 2_665 .
N15 N15A C24A C24 -127.4(16) 2_665 .
C24 N15A C24A C24 -133.6(9) 2_665 .
C22A N15A C24A C24 -172.4(7) . .
C22 N15A C24A C24 -163.4(7) 2_665 .
Zn1 N15A C24A C24 3.5(9) 2_665 .
C24 N15A C24A N15 -6.2(16) 2_665 2_665
C22A N15A C24A N15 -45.0(14) . 2_665
C22 N15A C24A N15 -36.0(14) 2_665 2_665
Zn1 N15A C24A N15 130.9(17) 2_665 2_665
N15 N15A C24A N16 32.5(16) 2_665 2_665
C24 N15A C24A N16 26.3(6) 2_665 2_665
C22A N15A C24A N16 -12.5(6) . 2_665
C22 N15A C24A N16 -3.5(6) 2_665 2_665
Zn1 N15A C24A N16 163.4(4) 2_665 2_665
N15 N15A C24A N16A -126.2(15) 2_665 2_665
C24 N15A C24A N16A -132.4(8) 2_665 2_665
C22A N15A C24A N16A -171.1(5) . 2_665
C22 N15A C24A N16A -162.1(5) 2_665 2_665
Zn1 N15A C24A N16A 4.8(4) 2_665 2_665
C24A C24 C24A C24 0.000(2) 2_665 2_665
N16A C24 C24A C24 -90.9(10) 2_665 2_665
N15A C24 C24A C24 64.2(10) 2_665 2_665
N15 C24 C24A C24 79.8(11) . 2_665
N16 C24 C24A C24 -101.7(11) . 2_665
C23A C24 C24A C24 -99.2(13) 2_665 2_665
C22A C24 C24A C24 54(2) 2_665 2_665
N16A C24 C24A C24A -90.9(10) 2_665 2_665
N15A C24 C24A C24A 64.2(10) 2_665 2_665
N15 C24 C24A C24A 79.8(11) . 2_665
N16 C24 C24A C24A -101.7(11) . 2_665
C23A C24 C24A C24A -99.2(13) 2_665 2_665
C22A C24 C24A C24A 54(2) 2_665 2_665
C24 C24 C24A C24A 0.000(3) 2_665 2_665
C24A C24 C24A N16A -68.8(9) 2_665 .
N16A C24 C24A N16A -159.7(4) 2_665 .
N15A C24 C24A N16A -4.6(8) 2_665 .
N15 C24 C24A N16A 11.0(10) . .
N16 C24 C24A N16A -170.5(6) . .
C23A C24 C24A N16A -167.9(8) 2_665 .
C22A C24 C24A N16A -15(2) 2_665 .
C24 C24 C24A N16A -68.8(9) 2_665 .
C24A C24 C24A N15A 92.8(12) 2_665 .
N16A C24 C24A N15A 1.9(9) 2_665 .
N15A C24 C24A N15A 157.0(6) 2_665 .
N15 C24 C24A N15A 172.6(7) . .
N16 C24 C24A N15A -8.9(12) . .
C23A C24 C24A N15A -6.4(15) 2_665 .
C22A C24 C24A N15A 146.4(19) 2_665 .
C24 C24 C24A N15A 92.8(12) 2_665 .
C24A C24 C24A N15 78.0(12) 2_665 2_665
N16A C24 C24A N15 -12.9(10) 2_665 2_665
N15A C24 C24A N15 142.2(7) 2_665 2_665
N15 C24 C24A N15 157.7(5) . 2_665
N16 C24 C24A N15 -23.7(12) . 2_665
C23A C24 C24A N15 -21.2(16) 2_665 2_665
C22A C24 C24A N15 131.5(19) 2_665 2_665
C24 C24 C24A N15 78.0(12) 2_665 2_665
C24A C24 C24A N16 -59.8(10) 2_665 2_665
N16A C24 C24A N16 -150.6(6) 2_665 2_665
N15A C24 C24A N16 4.4(10) 2_665 2_665
N15 C24 C24A N16 20.0(11) . 2_665
N16 C24 C24A N16 -161.5(4) . 2_665
C23A C24 C24A N16 -158.9(8) 2_665 2_665
C22A C24 C24A N16 -6(3) 2_665 2_665
C24 C24 C24A N16 -59.8(10) 2_665 2_665
C24A C24 C24A N16A 90.9(10) 2_665 2_665
N15A C24 C24A N16A 155.1(9) 2_665 2_665
N15 C24 C24A N16A 170.7(10) . 2_665
N16 C24 C24A N16A -10.8(5) . 2_665
C23A C24 C24A N16A -8.3(8) 2_665 2_665
C22A C24 C24A N16A 144(2) 2_665 2_665
C24 C24 C24A N16A 90.9(10) 2_665 2_665
